data_4020581
loop_
_publ_author_name
'Alan R. Katritzky'
'Ashraf A. A. Abdel-Fattah'
'Anna V. Gromova'
'Rachel Witek'
'Peter J. Steel'

_publ_section_title
;
 \a-Nitro Ketone Synthesis Using N-Acylbenzotriazoles
;
_journal_name_full 'Journal of Organic Chemistry'
_journal_page_first 9211
_journal_page_last 9214
_journal_paper_doi 10.1021/jo051231x
_journal_volume 70
_journal_year 2005
_chemical_formula_moiety 'C11 H13 N O3'
_chemical_formula_sum 'C11 H13 N O3'
_chemical_formula_weight 207.22
_chemical_name_common 9d
_space_group_IT_number 33
_symmetry_cell_setting orthorhombic
_symmetry_space_group_name_Hall 'P 2c -2n'
_symmetry_space_group_name_H-M 'P n a 21'
_cell_angle_alpha 90.00
_cell_angle_beta 90.00
_cell_angle_gamma 90.00
_cell_formula_units_Z 4
_cell_length_a 18.052(3)
_cell_length_b 5.7905(9)
_cell_length_c 10.1108(17)
_cell_measurement_temperature 93(2)
_cell_volume 1056.9(3)
_diffrn_ambient_temperature 93(2)
_exptl_crystal_density_diffrn 1.302
_cod_depositor_comments
;
The following automatic conversions were performed:
'_symmetry_cell_setting' value 'Orthorhombic' changed to 'orthorhombic'
according to '/home/saulius/struct/CIF-dictionaries/cif_core.dic'
dictionary named 'cif_core.dic' version 2.4.1 from 2010-06-29.

Automatic conversion script
Id: cif_fix_enum 1527 2010-12-29 10:47:43Z saulius 
;
_cod_database_code 4020581

loop_
_symmetry_equiv_pos_as_xyz
'x, y, z'
'-x, -y, z+1/2'
'x+1/2, -y+1/2, z'
'-x+1/2, y+1/2, z+1/2'

loop_
_atom_site_label
_atom_site_type_symbol
_atom_site_fract_x
_atom_site_fract_y
_atom_site_fract_z
_atom_site_U_iso_or_equiv
_atom_site_adp_type
_atom_site_occupancy
_atom_site_symmetry_multiplicity
_atom_site_calc_flag
_atom_site_refinement_flags
_atom_site_disorder_assembly
_atom_site_disorder_group
O1 O 0.52118(5) 0.11345(13) 0.06810(9) 0.02180(19) Uani 1 1 d . . .
C2 C 0.47422(6) 0.25789(19) -0.00002(12) 0.0181(2) Uani 1 1 d . . .
C3 C 0.49470(7) 0.4818(2) 0.01608(12) 0.0205(2) Uani 1 1 d . . .
H3A H 0.4713 0.6139 -0.0208 0.025 Uiso 1 1 calc R . .
C4 C 0.55826(7) 0.4785(2) 0.09951(13) 0.0244(3) Uani 1 1 d . . .
H4A H 0.5858 0.6083 0.1291 0.029 Uiso 1 1 calc R . .
C5 C 0.57176(7) 0.2545(2) 0.12831(13) 0.0244(3) Uani 1 1 d . . .
H5A H 0.6111 0.2020 0.1830 0.029 Uiso 1 1 calc R . .
C6 C 0.41361(6) 0.14382(18) -0.07010(12) 0.0171(2) Uani 1 1 d . . .
O2 O 0.40549(4) -0.06160(13) -0.08072(9) 0.0236(2) Uani 1 1 d . . .
O3 O 0.36690(4) 0.30700(13) -0.11905(9) 0.02013(19) Uani 1 1 d . . .
N1 N 0.30727(5) 0.20511(16) -0.19706(10) 0.0198(2) Uani 1 1 d . . .
C7 C 0.25949(6) 0.36116(18) -0.22489(12) 0.0185(2) Uani 1 1 d . . .
C8 C 0.25895(6) 0.61047(19) -0.18367(14) 0.0219(3) Uani 1 1 d . . .
H8A H 0.2650 0.7100 -0.2625 0.026 Uiso 1 1 calc R . .
H8B H 0.3010 0.6405 -0.1231 0.026 Uiso 1 1 calc R . .
C9 C 0.18562(6) 0.6698(2) -0.11367(13) 0.0228(3) Uani 1 1 d . . .
H9A H 0.1831 0.5866 -0.0283 0.027 Uiso 1 1 calc R . .
H9B H 0.1840 0.8375 -0.0950 0.027 Uiso 1 1 calc R . .
C10 C 0.11893(6) 0.6027(2) -0.19937(13) 0.0231(3) Uani 1 1 d . . .
H10A H 0.0726 0.6358 -0.1505 0.028 Uiso 1 1 calc R . .
H10B H 0.1189 0.6971 -0.2810 0.028 Uiso 1 1 calc R . .
C11 C 0.12112(7) 0.3474(2) -0.23622(14) 0.0232(3) Uani 1 1 d . . .
H11A H 0.0789 0.3117 -0.2953 0.028 Uiso 1 1 calc R . .
H11B H 0.1157 0.2530 -0.1551 0.028 Uiso 1 1 calc R . .
C12 C 0.19401(6) 0.2825(2) -0.30600(13) 0.0212(2) Uani 1 1 d . . .
H12A H 0.1963 0.1131 -0.3184 0.025 Uiso 1 1 calc R . .
H12B H 0.1958 0.3562 -0.3943 0.025 Uiso 1 1 calc R . .

loop_
_atom_site_aniso_label
_atom_site_aniso_U_11
_atom_site_aniso_U_22
_atom_site_aniso_U_33
_atom_site_aniso_U_23
_atom_site_aniso_U_13
_atom_site_aniso_U_12
O1 0.0177(4) 0.0243(4) 0.0234(5) 0.0042(3) -0.0030(3) 0.0000(3)
C2 0.0146(6) 0.0221(5) 0.0175(5) 0.0022(4) 0.0019(4) 0.0022(4)
C3 0.0180(6) 0.0220(6) 0.0216(6) -0.0006(4) 0.0020(5) -0.0008(4)
C4 0.0194(7) 0.0319(6) 0.0219(6) -0.0027(4) -0.0003(5) -0.0060(4)
C5 0.0166(6) 0.0365(6) 0.0202(6) 0.0030(4) -0.0033(5) -0.0041(4)
C6 0.0161(5) 0.0194(5) 0.0160(6) 0.0008(4) 0.0024(4) 0.0002(3)
O2 0.0227(5) 0.0196(4) 0.0285(5) 0.0005(3) -0.0039(4) 0.0005(3)
O3 0.0154(4) 0.0181(4) 0.0269(5) -0.0014(3) -0.0060(3) -0.0013(3)
N1 0.0155(5) 0.0225(5) 0.0214(5) -0.0024(4) -0.0040(4) -0.0037(3)
C7 0.0160(6) 0.0211(5) 0.0185(6) 0.0002(4) 0.0019(5) -0.0025(4)
C8 0.0172(6) 0.0194(5) 0.0291(7) -0.0001(4) -0.0034(5) -0.0009(4)
C9 0.0205(6) 0.0226(5) 0.0253(7) -0.0043(5) -0.0031(5) 0.0022(4)
C10 0.0153(6) 0.0274(6) 0.0265(7) -0.0011(5) -0.0010(5) 0.0017(4)
C11 0.0156(6) 0.0282(6) 0.0258(7) -0.0015(5) -0.0026(5) -0.0032(4)
C12 0.0179(6) 0.0237(5) 0.0220(6) -0.0027(4) -0.0034(5) -0.0001(4)

loop_
_geom_bond_atom_site_label_1
_geom_bond_atom_site_label_2
_geom_bond_distance
_geom_bond_site_symmetry_2
_geom_bond_publ_flag
O1 C5 1.3680(15) . ?
O1 C2 1.3756(13) . ?
C2 C3 1.3580(17) . ?
C2 C6 1.4614(16) . ?
C3 C4 1.4242(18) . ?
C3 H3A 0.9500 . ?
C4 C5 1.3515(18) . ?
C4 H4A 0.9500 . ?
C5 H5A 0.9500 . ?
C6 O2 1.2033(13) . ?
C6 O3 1.3597(13) . ?
O3 N1 1.4591(12) . ?
N1 C7 1.2805(15) . ?
C7 C8 1.5026(15) . ?
C7 C12 1.5090(16) . ?
C8 C9 1.5398(16) . ?
C8 H8A 0.9900 . ?
C8 H8B 0.9900 . ?
C9 C10 1.5334(16) . ?
C9 H9A 0.9900 . ?
C9 H9B 0.9900 . ?
C10 C11 1.5249(17) . ?
C10 H10A 0.9900 . ?
C10 H10B 0.9900 . ?
C11 C12 1.5397(17) . ?
C11 H11A 0.9900 . ?
C11 H11B 0.9900 . ?
C12 H12A 0.9900 . ?
C12 H12B 0.9900 . ?

loop_
_cod_related_entry_id
_cod_related_entry_database
_cod_related_entry_code
1 ChemSpider 9797316
